data_7116352
loop_
_publ_author_name
'Yue Zheng'
'Qianxiong Zhou'
'Wanhua Lei'
'Yuanjun Hou'
'Ke Li'
'Yongjie Chen'
'Baowen Zhang'
'Xuesong Wang'

_publ_section_title
;
 DNA photocleavage in anaerobic conditions by a Ru(II) complex: a new
 mechanism
;
_journal_name_full Chem.Commun.
_journal_page_first 428
_journal_paper_doi 10.1039/C4CC06552B
_journal_volume 51
_journal_year 2015
_chemical_formula_moiety 'C25 H20 F6 N5 O3 P Ru S'
_chemical_formula_sum 'C29 H26 F6 N7 O3 P Ru S'
_chemical_formula_weight 798.67
_chemical_name_systematic '[Ru(bpy)2(py-SO3)]PF6'
_chemical_properties_physical 'Light-sensitive, Photo-sensitive'
_space_group_IT_number 15
_symmetry_cell_setting monoclinic
_symmetry_space_group_name_Hall '-C 2yc'
_symmetry_space_group_name_H-M 'C 1 2/c 1'
_atom_sites_solution_hydrogens geom
_atom_sites_solution_primary direct
_atom_sites_solution_secondary difmap
_audit_creation_method SHELXL-97
_cell_angle_alpha 90.00
_cell_angle_beta 98.493(2)
_cell_angle_gamma 90.00
_cell_formula_units_Z 8
_cell_length_a 13.6846(19)
_cell_length_b 22.956(3)
_cell_length_c 20.732(3)
_cell_measurement_reflns_used 12631
_cell_measurement_temperature 153(2)
_cell_measurement_theta_max 31.502
_cell_measurement_theta_min 2.033
_cell_volume 6441.4(15)
_computing_cell_refinement 'CrystalClear (Rigaku Inc., 2008)'
_computing_data_collection 'CrystalClear (Rigaku Inc., 2008)'
_computing_data_reduction 'CrystalClear (Rigaku Inc., 2008)'
_computing_structure_refinement 'SHELXL-97 (Sheldrick, 1997)'
_computing_structure_solution 'SHELXS-97 (Sheldrick, 1990)'
_diffrn_ambient_temperature 153(2)
_diffrn_detector_area_resol_mean 28.5714
_diffrn_measured_fraction_theta_full 0.995
_diffrn_measured_fraction_theta_max 0.995
_diffrn_measurement_device_type AFC10/Saturn724+
_diffrn_measurement_method 'phi and omega scans'
_diffrn_radiation_monochromator graphite
_diffrn_radiation_source 'Rotating Anode'
_diffrn_radiation_type MoK\a
_diffrn_radiation_wavelength 0.71073
_diffrn_reflns_av_R_equivalents 0.0348
_diffrn_reflns_av_sigmaI/netI 0.0397
_diffrn_reflns_limit_h_max 20
_diffrn_reflns_limit_h_min -19
_diffrn_reflns_limit_k_max 33
_diffrn_reflns_limit_k_min -32
_diffrn_reflns_limit_l_max 30
_diffrn_reflns_limit_l_min -29
_diffrn_reflns_number 31872
_diffrn_reflns_theta_full 31.50
_diffrn_reflns_theta_max 31.50
_diffrn_reflns_theta_min 2.66
_diffrn_standards_decay_% 0
_diffrn_standards_interval_count 0
_diffrn_standards_interval_time 0
_diffrn_standards_number 0
_exptl_absorpt_coefficient_mu 0.680
_exptl_absorpt_correction_T_max 0.8484
_exptl_absorpt_correction_T_min 0.7726
_exptl_absorpt_correction_type multi-scan
_exptl_crystal_colour Red
_exptl_crystal_density_diffrn 1.647
_exptl_crystal_density_method 'not measured'
_exptl_crystal_description Prism
_exptl_crystal_F_000 3216
_exptl_crystal_recrystallization_method 'Vapour Deposition'
_exptl_crystal_size_max 0.40
_exptl_crystal_size_mid 0.25
_exptl_crystal_size_min 0.25
_refine_diff_density_max 0.777
_refine_diff_density_min -0.950
_refine_diff_density_rms 0.094
_refine_ls_extinction_coef 0.00093(9)
_refine_ls_extinction_expression Fc^*^=kFc[1+0.001xFc^2^\l^3^/sin(2\q)]^-1/4^
_refine_ls_extinction_method SHELXL
_refine_ls_goodness_of_fit_ref 0.999
_refine_ls_hydrogen_treatment constr
_refine_ls_matrix_type full
_refine_ls_number_parameters 435
_refine_ls_number_reflns 10684
_refine_ls_number_restraints 0
_refine_ls_restrained_S_all 0.999
_refine_ls_R_factor_all 0.0487
_refine_ls_R_factor_gt 0.0441
_refine_ls_shift/su_max 0.003
_refine_ls_shift/su_mean 0.000
_refine_ls_structure_factor_coef Fsqd
_refine_ls_weighting_details 'calc w=1/[\s^2^(Fo^2^)+(0.0531P)^2^+12.6900P] where P=(Fo^2^+2Fc^2^)/3'
_refine_ls_weighting_scheme calc
_refine_ls_wR_factor_gt 0.1043
_refine_ls_wR_factor_ref 0.1082
_reflns_number_gt 9926
_reflns_number_total 10684
_reflns_threshold_expression >2sigma(I)
_cod_data_source_file c4cc06552b2.cif
_cod_data_source_block bo2563
_cod_original_sg_symbol_H-M C2/c
_cod_database_code 7116352

loop_
_symmetry_equiv_pos_as_xyz
'x, y, z'
'-x, y, -z+1/2'
'x+1/2, y+1/2, z'
'-x+1/2, y+1/2, -z+1/2'
'-x, -y, -z'
'x, -y, z-1/2'
'-x+1/2, -y+1/2, -z'
'x+1/2, -y+1/2, z-1/2'

loop_
_atom_site_label
_atom_site_type_symbol
_atom_site_fract_x
_atom_site_fract_y
_atom_site_fract_z
_atom_site_U_iso_or_equiv
_atom_site_adp_type
_atom_site_occupancy
_atom_site_symmetry_multiplicity
_atom_site_calc_flag
_atom_site_refinement_flags
Ru1 Ru 0.704385(11) 0.520456(7) 0.646106(7) 0.01517(6) Uani 1 1 d .
S1 S 0.84114(4) 0.48121(2) 0.54601(2) 0.01926(10) Uani 1 1 d .
O1 O 0.74255(12) 0.47145(7) 0.56589(8) 0.0229(3) Uani 1 1 d .
O2 O 0.83291(13) 0.49502(9) 0.47756(8) 0.0314(4) Uani 1 1 d .
O3 O 0.91094(13) 0.43602(8) 0.56761(10) 0.0328(4) Uani 1 1 d .
N1 N 0.83576(12) 0.56314(8) 0.63719(8) 0.0179(3) Uani 1 1 d .
N2 N 0.57016(13) 0.47985(7) 0.64040(9) 0.0180(3) Uani 1 1 d .
N3 N 0.61812(13) 0.57320(8) 0.58003(8) 0.0187(3) Uani 1 1 d .
N4 N 0.78042(12) 0.46858(8) 0.71702(8) 0.0174(3) Uani 1 1 d .
N5 N 0.68431(13) 0.56516(8) 0.72663(8) 0.0182(3) Uani 1 1 d .
C1 C 0.87142(16) 0.61055(10) 0.67189(10) 0.0225(4) Uani 1 1 d .
H1 H 0.8380 0.6237 0.7062 0.027 Uiso 1 1 calc R
C2 C 0.95405(17) 0.64047(11) 0.65969(12) 0.0275(5) Uani 1 1 d .
H2 H 0.9768 0.6735 0.6852 0.033 Uiso 1 1 calc R
C3 C 1.00368(18) 0.62179(11) 0.60972(13) 0.0308(5) Uani 1 1 d .
H3 H 1.0604 0.6420 0.6002 0.037 Uiso 1 1 calc R
C4 C 0.96906(17) 0.57304(11) 0.57395(12) 0.0282(5) Uani 1 1 d .
H4 H 1.0016 0.5590 0.5396 0.034 Uiso 1 1 calc R
C5 C 0.88590(14) 0.54546(9) 0.58954(10) 0.0192(4) Uani 1 1 d .
C6 C 0.55139(16) 0.43074(10) 0.67186(11) 0.0230(4) Uani 1 1 d .
H6 H 0.6033 0.4139 0.7014 0.028 Uiso 1 1 calc R
C7 C 0.46026(17) 0.40370(11) 0.66319(12) 0.0269(4) Uani 1 1 d .
H7 H 0.4499 0.3690 0.6863 0.032 Uiso 1 1 calc R
C8 C 0.38417(17) 0.42822(11) 0.62005(12) 0.0277(5) Uani 1 1 d .
H8 H 0.3207 0.4105 0.6131 0.033 Uiso 1 1 calc R
C9 C 0.40184(16) 0.47868(10) 0.58725(12) 0.0252(4) Uani 1 1 d .
H9 H 0.3506 0.4960 0.5575 0.030 Uiso 1 1 calc R
C10 C 0.49503(15) 0.50384(9) 0.59822(10) 0.0198(4) Uani 1 1 d .
C11 C 0.52158(15) 0.55718(9) 0.56550(10) 0.0201(4) Uani 1 1 d .
C12 C 0.45466(17) 0.58949(10) 0.52252(11) 0.0258(4) Uani 1 1 d .
H12 H 0.3879 0.5771 0.5123 0.031 Uiso 1 1 calc R
C13 C 0.48583(19) 0.63961(11) 0.49478(12) 0.0303(5) Uani 1 1 d .
H13 H 0.4407 0.6624 0.4660 0.036 Uiso 1 1 calc R
C14 C 0.58386(19) 0.65593(11) 0.50966(11) 0.0291(5) Uani 1 1 d .
H14 H 0.6071 0.6902 0.4913 0.035 Uiso 1 1 calc R
C15 C 0.64746(17) 0.62175(10) 0.55156(11) 0.0244(4) Uani 1 1 d .
H15 H 0.7149 0.6329 0.5608 0.029 Uiso 1 1 calc R
C16 C 0.82159(15) 0.41627(9) 0.70788(10) 0.0218(4) Uani 1 1 d .
H16 H 0.8128 0.3999 0.6654 0.026 Uiso 1 1 calc R
C17 C 0.87611(16) 0.38588(10) 0.75853(11) 0.0254(4) Uani 1 1 d .
H17 H 0.9026 0.3486 0.7510 0.030 Uiso 1 1 calc R
C18 C 0.89175(18) 0.41025(11) 0.82031(12) 0.0284(5) Uani 1 1 d .
H18 H 0.9315 0.3908 0.8552 0.034 Uiso 1 1 calc R
C19 C 0.84845(18) 0.46352(11) 0.83047(11) 0.0262(4) Uani 1 1 d .
H19 H 0.8575 0.4808 0.8726 0.031 Uiso 1 1 calc R
C20 C 0.79158(15) 0.49131(9) 0.77820(10) 0.0196(4) Uani 1 1 d .
C21 C 0.73661(15) 0.54574(9) 0.78354(9) 0.0189(4) Uani 1 1 d .
C22 C 0.73458(18) 0.57564(10) 0.84206(10) 0.0255(4) Uani 1 1 d .
H22 H 0.7710 0.5615 0.8815 0.031 Uiso 1 1 calc R
C23 C 0.67945(19) 0.62575(11) 0.84211(11) 0.0281(5) Uani 1 1 d .
H23 H 0.6781 0.6467 0.8815 0.034 Uiso 1 1 calc R
C24 C 0.62577(17) 0.64541(10) 0.78419(12) 0.0268(4) Uani 1 1 d .
H24 H 0.5870 0.6798 0.7833 0.032 Uiso 1 1 calc R
C25 C 0.62983(15) 0.61401(10) 0.72781(11) 0.0223(4) Uani 1 1 d .
H25 H 0.5927 0.6274 0.6882 0.027 Uiso 1 1 calc R
P1 P 0.33822(5) 0.73085(3) 0.33035(3) 0.02744(13) Uani 1 1 d .
F1 F 0.32202(12) 0.67495(7) 0.37406(8) 0.0370(4) Uani 1 1 d .
F2 F 0.22282(11) 0.73160(7) 0.30331(9) 0.0404(4) Uani 1 1 d .
F3 F 0.45379(12) 0.72993(8) 0.35847(10) 0.0450(4) Uani 1 1 d .
F4 F 0.35414(13) 0.78671(7) 0.28697(9) 0.0418(4) Uani 1 1 d .
F5 F 0.31958(14) 0.77264(7) 0.38942(9) 0.0453(4) Uani 1 1 d .
F6 F 0.35781(14) 0.68870(7) 0.27211(8) 0.0424(4) Uani 1 1 d .
N6 N 0.8281(3) 0.68652(17) 0.47663(18) 0.0692(9) Uani 1 1 d .
C26 C 0.7902(2) 0.70657(14) 0.42928(17) 0.0442(7) Uani 1 1 d .
C27 C 0.7423(3) 0.73325(18) 0.37060(19) 0.0603(9) Uani 1 1 d .
H27A H 0.6723 0.7395 0.3739 0.072 Uiso 0.50 1 calc PR
H27B H 0.7480 0.7078 0.3334 0.072 Uiso 0.50 1 calc PR
H27C H 0.7738 0.7708 0.3643 0.072 Uiso 0.50 1 calc PR
H27D H 0.7904 0.7392 0.3405 0.072 Uiso 0.50 1 calc PR
H27E H 0.7147 0.7709 0.3810 0.072 Uiso 0.50 1 calc PR
H27R H 0.6889 0.7079 0.3501 0.072 Uiso 0.50 1 calc PR
N7 N 0.4826(3) 0.74468(18) 0.85068(18) 0.0749(11) Uani 1 1 d .
C28 C 0.5338(3) 0.76490(15) 0.89257(17) 0.0485(8) Uani 1 1 d .
C29 C 0.6006(3) 0.79033(16) 0.94597(19) 0.0593(9) Uani 1 1 d .
H29A H 0.5892 0.7724 0.9871 0.071 Uiso 1 1 calc R
H29B H 0.5886 0.8324 0.9476 0.071 Uiso 1 1 calc R
H29C H 0.6690 0.7834 0.9392 0.071 Uiso 1 1 calc R

loop_
_atom_site_aniso_label
_atom_site_aniso_U_11
_atom_site_aniso_U_22
_atom_site_aniso_U_33
_atom_site_aniso_U_23
_atom_site_aniso_U_13
_atom_site_aniso_U_12
Ru1 0.01383(8) 0.01881(9) 0.01259(8) -0.00094(5) 0.00103(5) -0.00056(5)
S1 0.0166(2) 0.0258(2) 0.0151(2) -0.00409(17) 0.00151(16) 0.00117(17)
O1 0.0193(7) 0.0307(8) 0.0192(7) -0.0086(6) 0.0049(5) -0.0044(6)
O2 0.0316(9) 0.0479(10) 0.0147(7) -0.0046(7) 0.0037(6) -0.0059(8)
O3 0.0246(8) 0.0293(9) 0.0421(10) -0.0064(8) -0.0028(7) 0.0059(7)
N1 0.0172(7) 0.0212(8) 0.0149(7) -0.0009(6) 0.0011(6) -0.0021(6)
N2 0.0162(7) 0.0210(8) 0.0169(7) -0.0021(6) 0.0029(6) -0.0013(6)
N3 0.0198(8) 0.0207(8) 0.0147(7) -0.0002(6) 0.0002(6) 0.0002(6)
N4 0.0160(7) 0.0213(8) 0.0145(7) -0.0001(6) 0.0013(6) -0.0016(6)
N5 0.0185(7) 0.0206(8) 0.0157(7) -0.0027(6) 0.0038(6) -0.0019(6)
C1 0.0228(9) 0.0254(10) 0.0191(9) -0.0047(8) 0.0021(7) -0.0037(8)
C2 0.0251(10) 0.0291(11) 0.0280(11) -0.0044(9) 0.0026(8) -0.0070(9)
C3 0.0232(10) 0.0336(12) 0.0367(13) -0.0007(10) 0.0081(9) -0.0085(9)
C4 0.0235(10) 0.0340(12) 0.0290(11) -0.0023(9) 0.0105(8) -0.0032(9)
C5 0.0156(8) 0.0235(9) 0.0184(9) -0.0019(7) 0.0020(7) -0.0003(7)
C6 0.0227(9) 0.0250(10) 0.0219(9) 0.0014(8) 0.0050(7) -0.0002(8)
C7 0.0249(10) 0.0272(11) 0.0301(11) -0.0017(9) 0.0085(8) -0.0059(8)
C8 0.0183(9) 0.0309(11) 0.0350(12) -0.0071(9) 0.0072(8) -0.0054(8)
C9 0.0167(9) 0.0286(11) 0.0294(11) -0.0065(8) 0.0006(8) 0.0011(8)
C10 0.0178(9) 0.0221(9) 0.0193(9) -0.0049(7) 0.0024(7) 0.0009(7)
C11 0.0190(9) 0.0235(9) 0.0170(8) -0.0037(7) -0.0005(7) 0.0016(7)
C12 0.0220(10) 0.0297(11) 0.0238(10) -0.0030(8) -0.0031(8) 0.0045(8)
C13 0.0344(12) 0.0314(12) 0.0228(10) 0.0020(9) -0.0029(9) 0.0098(10)
C14 0.0374(12) 0.0258(11) 0.0232(10) 0.0055(8) 0.0014(9) 0.0023(9)
C15 0.0265(10) 0.0250(10) 0.0209(9) 0.0011(8) 0.0011(8) -0.0020(8)
C16 0.0211(9) 0.0225(9) 0.0211(9) -0.0017(7) 0.0007(7) 0.0004(7)
C17 0.0219(10) 0.0244(10) 0.0287(11) 0.0024(8) 0.0002(8) 0.0023(8)
C18 0.0260(11) 0.0322(12) 0.0245(10) 0.0057(9) -0.0041(8) 0.0025(9)
C19 0.0286(11) 0.0316(11) 0.0167(9) 0.0017(8) -0.0024(8) 0.0006(9)
C20 0.0194(9) 0.0229(9) 0.0164(8) -0.0001(7) 0.0018(7) -0.0032(7)
C21 0.0195(9) 0.0228(9) 0.0146(8) -0.0007(7) 0.0034(7) -0.0033(7)
C22 0.0320(11) 0.0287(11) 0.0158(9) -0.0015(8) 0.0032(8) -0.0055(9)
C23 0.0342(12) 0.0308(11) 0.0210(10) -0.0087(9) 0.0097(8) -0.0060(9)
C24 0.0261(10) 0.0248(10) 0.0309(11) -0.0070(9) 0.0089(9) 0.0000(8)
C25 0.0188(9) 0.0244(10) 0.0239(10) -0.0024(8) 0.0043(7) 0.0006(7)
P1 0.0256(3) 0.0226(3) 0.0318(3) 0.0029(2) -0.0037(2) -0.0018(2)
F1 0.0397(8) 0.0305(8) 0.0382(8) 0.0091(6) -0.0028(7) -0.0066(6)
F2 0.0272(7) 0.0339(8) 0.0551(10) 0.0029(7) -0.0100(7) -0.0010(6)
F3 0.0274(8) 0.0415(9) 0.0617(11) 0.0123(8) -0.0084(7) -0.0041(7)
F4 0.0417(9) 0.0304(8) 0.0507(10) 0.0146(7) -0.0020(7) -0.0050(7)
F5 0.0542(11) 0.0361(9) 0.0434(10) -0.0097(7) 0.0001(8) -0.0015(8)
F6 0.0545(10) 0.0360(8) 0.0361(8) -0.0007(7) 0.0045(7) 0.0096(8)
N6 0.062(2) 0.081(2) 0.064(2) 0.0206(19) 0.0081(16) -0.0066(18)
C26 0.0406(15) 0.0432(16) 0.0493(17) -0.0016(13) 0.0084(13) -0.0064(13)
C27 0.059(2) 0.063(2) 0.055(2) 0.0033(18) -0.0064(17) -0.0051(18)
N7 0.056(2) 0.100(3) 0.070(2) -0.036(2) 0.0151(17) 0.0140(19)
C28 0.0546(19) 0.0457(17) 0.0485(18) -0.0080(14) 0.0183(15) 0.0107(15)
C29 0.077(3) 0.0447(18) 0.055(2) -0.0006(16) 0.0039(18) -0.0020(18)

loop_
_atom_type_symbol
_atom_type_description
_atom_type_scat_dispersion_real
_atom_type_scat_dispersion_imag
_atom_type_scat_source
C C 0.0033 0.0016 'International Tables Vol C Tables 4.2.6.8 and 6.1.1.4'
H H 0.0000 0.0000 'International Tables Vol C Tables 4.2.6.8 and 6.1.1.4'
N N 0.0061 0.0033 'International Tables Vol C Tables 4.2.6.8 and 6.1.1.4'
O O 0.0106 0.0060 'International Tables Vol C Tables 4.2.6.8 and 6.1.1.4'
F F 0.0171 0.0103 'International Tables Vol C Tables 4.2.6.8 and 6.1.1.4'
P P 0.1023 0.0942 'International Tables Vol C Tables 4.2.6.8 and 6.1.1.4'
S S 0.1246 0.1234 'International Tables Vol C Tables 4.2.6.8 and 6.1.1.4'
Ru Ru -1.2594 0.8363 'International Tables Vol C Tables 4.2.6.8 and 6.1.1.4'

loop_
_geom_angle_atom_site_label_1
_geom_angle_atom_site_label_2
_geom_angle_atom_site_label_3
_geom_angle
N5 Ru1 N2 92.81(7)
N5 Ru1 N4 79.55(7)
N2 Ru1 N4 97.63(7)
N5 Ru1 N3 96.70(7)
N2 Ru1 N3 78.95(7)
N4 Ru1 N3 174.86(7)
N5 Ru1 N1 93.39(7)
N2 Ru1 N1 171.61(7)
N4 Ru1 N1 89.06(7)
N3 Ru1 N1 94.69(7)
N5 Ru1 O1 173.48(7)
N2 Ru1 O1 92.04(6)
N4 Ru1 O1 95.49(7)
N3 Ru1 O1 88.50(7)
N1 Ru1 O1 82.24(6)
O3 S1 O2 114.66(12)
O3 S1 O1 113.21(11)
O2 S1 O1 111.36(10)
O3 S1 C5 106.01(10)
O2 S1 C5 106.64(11)
O1 S1 C5 103.99(9)
S1 O1 Ru1 118.26(9)
C5 N1 C1 116.69(18)
C5 N1 Ru1 117.66(14)
C1 N1 Ru1 125.42(14)
C6 N2 C10 117.99(18)
C6 N2 Ru1 125.95(15)
C10 N2 Ru1 115.98(14)
C15 N3 C11 117.90(18)
C15 N3 Ru1 126.64(15)
C11 N3 Ru1 115.45(14)
C16 N4 C20 118.70(18)
C16 N4 Ru1 126.37(14)
C20 N4 Ru1 114.90(14)
C25 N5 C21 118.55(18)
C25 N5 Ru1 125.62(14)
C21 N5 Ru1 115.66(14)
N1 C1 C2 122.9(2)
N1 C1 H1 118.5
C2 C1 H1 118.5
C1 C2 C3 119.2(2)
C1 C2 H2 120.4
C3 C2 H2 120.4
C4 C3 C2 118.8(2)
C4 C3 H3 120.6
C2 C3 H3 120.6
C5 C4 C3 118.2(2)
C5 C4 H4 120.9
C3 C4 H4 120.9
N1 C5 C4 124.1(2)
N1 C5 S1 116.43(15)
C4 C5 S1 119.49(16)
N2 C6 C7 123.1(2)
N2 C6 H6 118.4
C7 C6 H6 118.4
C6 C7 C8 118.6(2)
C6 C7 H7 120.7
C8 C7 H7 120.7
C9 C8 C7 119.2(2)
C9 C8 H8 120.4
C7 C8 H8 120.4
C8 C9 C10 119.4(2)
C8 C9 H9 120.3
C10 C9 H9 120.3
N2 C10 C9 121.6(2)
N2 C10 C11 114.69(18)
C9 C10 C11 123.67(19)
N3 C11 C12 121.5(2)
N3 C11 C10 114.86(18)
C12 C11 C10 123.65(19)
C13 C12 C11 119.7(2)
C13 C12 H12 120.2
C11 C12 H12 120.2
C12 C13 C14 118.8(2)
C12 C13 H13 120.6
C14 C13 H13 120.6
C15 C14 C13 119.2(2)
C15 C14 H14 120.4
C13 C14 H14 120.4
N3 C15 C14 123.0(2)
N3 C15 H15 118.5
C14 C15 H15 118.5
N4 C16 C17 122.1(2)
N4 C16 H16 119.0
C17 C16 H16 119.0
C16 C17 C18 119.4(2)
C16 C17 H17 120.3
C18 C17 H17 120.3
C17 C18 C19 119.0(2)
C17 C18 H18 120.5
C19 C18 H18 120.5
C18 C19 C20 119.2(2)
C18 C19 H19 120.4
C20 C19 H19 120.4
N4 C20 C19 121.6(2)
N4 C20 C21 114.09(18)
C19 C20 C21 124.34(19)
N5 C21 C22 121.1(2)
N5 C21 C20 114.98(17)
C22 C21 C20 123.94(19)
C23 C22 C21 119.5(2)
C23 C22 H22 120.3
C21 C22 H22 120.3
C22 C23 C24 119.5(2)
C22 C23 H23 120.3
C24 C23 H23 120.3
C25 C24 C23 118.7(2)
C25 C24 H24 120.7
C23 C24 H24 120.7
N5 C25 C24 122.7(2)
N5 C25 H25 118.6
C24 C25 H25 118.6
F2 P1 F4 90.22(9)
F2 P1 F6 90.51(10)
F4 P1 F6 90.50(10)
F2 P1 F3 179.24(11)
F4 P1 F3 90.34(9)
F6 P1 F3 90.01(11)
F2 P1 F1 89.71(9)
F4 P1 F1 179.78(12)
F6 P1 F1 89.71(9)
F3 P1 F1 89.73(9)
F2 P1 F5 90.06(10)
F4 P1 F5 90.00(10)
F6 P1 F5 179.24(10)
F3 P1 F5 89.42(10)
F1 P1 F5 89.79(10)
N6 C26 C27 178.5(4)
C26 C27 H27A 109.5
C26 C27 H27B 109.5
H27A C27 H27B 109.5
C26 C27 H27C 109.5
H27A C27 H27C 109.5
H27B C27 H27C 109.5
C26 C27 H27D 109.5
H27A C27 H27D 141.1
H27B C27 H27D 56.3
H27C C27 H27D 56.3
C26 C27 H27E 109.5
H27A C27 H27E 56.3
H27B C27 H27E 141.1
H27C C27 H27E 56.3
H27D C27 H27E 109.5
C26 C27 H27R 109.5
H27A C27 H27R 56.3
H27B C27 H27R 56.3
H27C C27 H27R 141.1
H27D C27 H27R 109.5
H27E C27 H27R 109.5
N7 C28 C29 179.2(4)
C28 C29 H29A 109.5
C28 C29 H29B 109.5
H29A C29 H29B 109.5
C28 C29 H29C 109.5
H29A C29 H29C 109.5
H29B C29 H29C 109.5

loop_
_geom_bond_atom_site_label_1
_geom_bond_atom_site_label_2
_geom_bond_distance
Ru1 N5 2.0128(17)
Ru1 N2 2.0476(17)
Ru1 N4 2.0519(17)
Ru1 N3 2.0636(17)
Ru1 N1 2.0796(17)
Ru1 O1 2.1354(15)
S1 O3 1.4363(18)
S1 O2 1.4421(17)
S1 O1 1.4848(16)
S1 C5 1.789(2)
N1 C5 1.346(3)
N1 C1 1.355(3)
N2 C6 1.346(3)
N2 C10 1.364(3)
N3 C15 1.350(3)
N3 C11 1.361(3)
N4 C16 1.352(3)
N4 C20 1.359(3)
N5 C25 1.349(3)
N5 C21 1.361(3)
C1 C2 1.378(3)
C1 H1 0.9500
C2 C3 1.388(3)
C2 H2 0.9500
C3 C4 1.387(3)
C3 H3 0.9500
C4 C5 1.382(3)
C4 H4 0.9500
C6 C7 1.381(3)
C6 H6 0.9500
C7 C8 1.388(3)
C7 H7 0.9500
C8 C9 1.382(3)
C8 H8 0.9500
C9 C10 1.388(3)
C9 H9 0.9500
C10 C11 1.471(3)
C11 C12 1.393(3)
C12 C13 1.382(3)
C12 H12 0.9500
C13 C14 1.383(4)
C13 H13 0.9500
C14 C15 1.380(3)
C14 H14 0.9500
C15 H15 0.9500
C16 C17 1.384(3)
C16 H16 0.9500
C17 C18 1.385(3)
C17 H17 0.9500
C18 C19 1.388(3)
C18 H18 0.9500
C19 C20 1.392(3)
C19 H19 0.9500
C20 C21 1.471(3)
C21 C22 1.398(3)
C22 C23 1.376(3)
C22 H22 0.9500
C23 C24 1.387(3)
C23 H23 0.9500
C24 C25 1.381(3)
C24 H24 0.9500
C25 H25 0.9500
P1 F2 1.5958(16)
P1 F4 1.5995(17)
P1 F6 1.6005(18)
P1 F3 1.6030(17)
P1 F1 1.6052(16)
P1 F5 1.6055(19)
N6 C26 1.138(5)
C26 C27 1.432(5)
C27 H27A 0.9800
C27 H27B 0.9800
C27 H27C 0.9800
C27 H27D 0.9800
C27 H27E 0.9800
C27 H27R 0.9800
N7 C28 1.132(5)
C28 C29 1.450(5)
C29 H29A 0.9800
C29 H29B 0.9800
C29 H29C 0.9800

loop_
_geom_torsion_atom_site_label_1
_geom_torsion_atom_site_label_2
_geom_torsion_atom_site_label_3
_geom_torsion_atom_site_label_4
_geom_torsion
O3 S1 O1 Ru1 102.77(12)
O2 S1 O1 Ru1 -126.29(12)
C5 S1 O1 Ru1 -11.82(13)
N5 Ru1 O1 S1 -40.4(6)
N2 Ru1 O1 S1 -178.40(11)
N4 Ru1 O1 S1 -80.53(11)
N3 Ru1 O1 S1 102.71(11)
N1 Ru1 O1 S1 7.76(11)
N5 Ru1 N1 C5 175.88(15)
N2 Ru1 N1 C5 -46.6(5)
N4 Ru1 N1 C5 96.42(16)
N3 Ru1 N1 C5 -87.10(16)
O1 Ru1 N1 C5 0.74(15)
N5 Ru1 N1 C1 -9.86(18)
N2 Ru1 N1 C1 127.6(4)
N4 Ru1 N1 C1 -89.33(17)
N3 Ru1 N1 C1 87.15(17)
O1 Ru1 N1 C1 175.00(18)
N5 Ru1 N2 C6 -85.55(18)
N4 Ru1 N2 C6 -5.73(18)
N3 Ru1 N2 C6 178.17(18)
N1 Ru1 N2 C6 136.9(4)
O1 Ru1 N2 C6 90.09(18)
N5 Ru1 N2 C10 97.82(15)
N4 Ru1 N2 C10 177.64(14)
N3 Ru1 N2 C10 1.54(14)
N1 Ru1 N2 C10 -39.7(5)
O1 Ru1 N2 C10 -86.54(15)
N5 Ru1 N3 C15 86.97(18)
N2 Ru1 N3 C15 178.54(19)
N4 Ru1 N3 C15 129.8(7)
N1 Ru1 N3 C15 -7.00(18)
O1 Ru1 N3 C15 -89.09(18)
N5 Ru1 N3 C11 -91.55(15)
N2 Ru1 N3 C11 0.02(14)
N4 Ru1 N3 C11 -48.7(8)
N1 Ru1 N3 C11 174.48(14)
O1 Ru1 N3 C11 92.39(15)
N5 Ru1 N4 C16 174.09(18)
N2 Ru1 N4 C16 82.63(17)
N3 Ru1 N4 C16 130.7(7)
N1 Ru1 N4 C16 -92.29(17)
O1 Ru1 N4 C16 -10.18(18)
N5 Ru1 N4 C20 -8.08(14)
N2 Ru1 N4 C20 -99.55(15)
N3 Ru1 N4 C20 -51.4(8)
N1 Ru1 N4 C20 85.53(15)
O1 Ru1 N4 C20 167.65(14)
N2 Ru1 N5 C25 -79.89(17)
N4 Ru1 N5 C25 -177.14(18)
N3 Ru1 N5 C25 -0.69(18)
N1 Ru1 N5 C25 94.44(17)
O1 Ru1 N5 C25 142.1(5)
N2 Ru1 N5 C21 104.94(15)
N4 Ru1 N5 C21 7.69(14)
N3 Ru1 N5 C21 -175.86(14)
N1 Ru1 N5 C21 -80.73(15)
O1 Ru1 N5 C21 -33.1(6)
C5 N1 C1 C2 0.7(3)
Ru1 N1 C1 C2 -173.59(18)
N1 C1 C2 C3 0.1(4)
C1 C2 C3 C4 -0.7(4)
C2 C3 C4 C5 0.5(4)
C1 N1 C5 C4 -1.0(3)
Ru1 N1 C5 C4 173.79(18)
C1 N1 C5 S1 177.68(15)
Ru1 N1 C5 S1 -7.6(2)
C3 C4 C5 N1 0.4(4)
C3 C4 C5 S1 -178.21(19)
O3 S1 C5 N1 -107.15(17)
O2 S1 C5 N1 130.25(17)
O1 S1 C5 N1 12.46(18)
O3 S1 C5 C4 71.6(2)
O2 S1 C5 C4 -51.0(2)
O1 S1 C5 C4 -168.83(18)
C10 N2 C6 C7 0.2(3)
Ru1 N2 C6 C7 -176.34(17)
N2 C6 C7 C8 0.0(3)
C6 C7 C8 C9 0.0(3)
C7 C8 C9 C10 -0.2(3)
C6 N2 C10 C9 -0.4(3)
Ru1 N2 C10 C9 176.50(16)
C6 N2 C10 C11 -179.64(18)
Ru1 N2 C10 C11 -2.7(2)
C8 C9 C10 N2 0.4(3)
C8 C9 C10 C11 179.6(2)
C15 N3 C11 C12 0.2(3)
Ru1 N3 C11 C12 178.84(16)
C15 N3 C11 C10 179.90(18)
Ru1 N3 C11 C10 -1.4(2)
N2 C10 C11 N3 2.7(3)
C9 C10 C11 N3 -176.5(2)
N2 C10 C11 C12 -177.56(19)
C9 C10 C11 C12 3.2(3)
N3 C11 C12 C13 -1.3(3)
C10 C11 C12 C13 179.0(2)
C11 C12 C13 C14 1.1(3)
C12 C13 C14 C15 0.1(4)
C11 N3 C15 C14 1.1(3)
Ru1 N3 C15 C14 -177.37(17)
C13 C14 C15 N3 -1.3(4)
C20 N4 C16 C17 -1.3(3)
Ru1 N4 C16 C17 176.48(16)
N4 C16 C17 C18 -1.9(3)
C16 C17 C18 C19 2.9(4)
C17 C18 C19 C20 -0.8(4)
C16 N4 C20 C19 3.5(3)
Ru1 N4 C20 C19 -174.55(17)
C16 N4 C20 C21 -174.88(18)
Ru1 N4 C20 C21 7.1(2)
C18 C19 C20 N4 -2.4(3)
C18 C19 C20 C21 175.7(2)
C25 N5 C21 C22 -0.2(3)
Ru1 N5 C21 C22 175.29(16)
C25 N5 C21 C20 178.28(18)
Ru1 N5 C21 C20 -6.2(2)
N4 C20 C21 N5 -0.7(3)
C19 C20 C21 N5 -179.0(2)
N4 C20 C21 C22 177.8(2)
C19 C20 C21 C22 -0.5(3)
N5 C21 C22 C23 -0.5(3)
C20 C21 C22 C23 -178.9(2)
C21 C22 C23 C24 0.8(3)
C22 C23 C24 C25 -0.4(3)
C21 N5 C25 C24 0.7(3)
Ru1 N5 C25 C24 -174.35(17)
C23 C24 C25 N5 -0.4(3)
